data_4316722
loop_
_publ_author_name
'Sinai Aharonovich'
'Mark Botoshansky'
'Robert M. Waymouth'
'Moris S. Eisen'

_publ_section_title
;
 Chemoselectivity Diversity in the Reaction of LiNC6F5SiMe3 with Nitriles
 and the Synthesis, Structure, and Reactivity of Zirconium Mono- and
 Tris[2-(2-pyridyl)tetrafluorobenzimidazolate] Complexes
;
_journal_name_full 'Inorganic Chemistry'
_journal_page_first 9217
_journal_page_last 9229
_journal_paper_doi 10.1021/ic100696r
_journal_volume 49
_journal_year 2010
_chemical_formula_sum 'C20 H24 Cl F4 N5 O Zr'
_chemical_formula_weight 553.11
_chemical_name_common 'complex11 (Sinay)'
_chemical_name_systematic
; 
 ? 
;
_space_group_IT_number 15
_symmetry_cell_setting monoclinic
_symmetry_space_group_name_Hall '-C 2yc'
_symmetry_space_group_name_H-M 'C 1 2/c 1'
_atom_sites_solution_hydrogens geom
_atom_sites_solution_primary direct
_atom_sites_solution_secondary difmap
_audit_creation_method SHELXL-97
_cell_angle_alpha 90.00
_cell_angle_beta 98.97(3)
_cell_angle_gamma 90.00
_cell_formula_units_Z 8
_cell_length_a 11.225(2)
_cell_length_b 15.239(3)
_cell_length_c 27.853(6)
_cell_measurement_reflns_used 27004
_cell_measurement_temperature 240(2)
_cell_measurement_theta_max 25.01
_cell_measurement_theta_min 2.27
_cell_volume 4706.2(17)
_computing_cell_refinement 'DENZO HKL2000 (Otwinowski & Minor 1997)'
_computing_data_collection 'Collect (Nonius, 2006)'
_computing_data_reduction 'DENZO HKL2000 (Otwinowski & Minor 1997)'
_computing_molecular_graphics 'TEXSAN  (MSC, 1999)'
_computing_structure_refinement 'SHELXL-97 (Sheldrick, 1997)'
_computing_structure_solution 'SHELXS-97 (Sheldrick, 1997)'
_diffrn_ambient_temperature 240(2)
_diffrn_measured_fraction_theta_full 0.967
_diffrn_measured_fraction_theta_max 0.967
_diffrn_measurement_device_type 'Nonius KappaCCD'
_diffrn_measurement_method 'phi- and omega-scans'
_diffrn_radiation_monochromator graphite
_diffrn_radiation_source 'fine-focus sealed tube'
_diffrn_radiation_type MoK\a
_diffrn_radiation_wavelength 0.71073
_diffrn_reflns_av_R_equivalents 0.0970
_diffrn_reflns_av_sigmaI/netI 0.1086
_diffrn_reflns_limit_h_max 13
_diffrn_reflns_limit_h_min 0
_diffrn_reflns_limit_k_max 17
_diffrn_reflns_limit_k_min 0
_diffrn_reflns_limit_l_max 32
_diffrn_reflns_limit_l_min -33
_diffrn_reflns_number 27004
_diffrn_reflns_theta_full 25.01
_diffrn_reflns_theta_max 25.01
_diffrn_reflns_theta_min 2.27
_diffrn_standards_number 0
_exptl_absorpt_coefficient_mu 0.634
_exptl_absorpt_correction_type none
_exptl_crystal_colour colorless
_exptl_crystal_density_diffrn 1.561
_exptl_crystal_density_method 'not measured'
_exptl_crystal_description plate
_exptl_crystal_F_000 2240
_exptl_crystal_size_max 0.30
_exptl_crystal_size_mid 0.20
_exptl_crystal_size_min 0.05
_refine_diff_density_max 0.487
_refine_diff_density_min -0.292
_refine_diff_density_rms 0.079
_refine_ls_extinction_method none
_refine_ls_goodness_of_fit_ref 0.983
_refine_ls_hydrogen_treatment constr
_refine_ls_matrix_type full
_refine_ls_number_parameters 299
_refine_ls_number_reflns 4010
_refine_ls_number_restraints 0
_refine_ls_restrained_S_all 0.983
_refine_ls_R_factor_all 0.1552
_refine_ls_R_factor_gt 0.0604
_refine_ls_shift/su_max 0.001
_refine_ls_shift/su_mean 0.000
_refine_ls_structure_factor_coef Fsqd
_refine_ls_weighting_details 'calc w=1/[\s^2^(Fo^2^)+(0.0948P)^2^+0.0000P] where P=(Fo^2^+2Fc^2^)/3'
_refine_ls_weighting_scheme calc
_refine_ls_wR_factor_gt 0.1548
_refine_ls_wR_factor_ref 0.1799
_reflns_number_gt 2021
_reflns_number_total 4010
_reflns_threshold_expression >2sigma(I)
_cod_data_source_file ic100696r_si_002_4.cif
_cod_data_source_block complex11
_cod_depositor_comments
;
The following automatic conversions were performed:

'_symmetry_cell_setting' value 'Monoclinic' changed to 'monoclinic'
according to the built-in table from CIF Core dictionary named
'cif_core.dic' version 2.4.1 from 2010-06-29.

Automatic conversion script
Id: cif_fix_values 1646 2011-03-28 12:23:43Z adriana 
;
_cod_original_cell_volume 4706.2(16)
_cod_original_sg_symbol_H-M 'C 2/c'
_cod_database_code 4316722

loop_
_symmetry_equiv_pos_as_xyz
'x, y, z'
'-x, y, -z+1/2'
'x+1/2, y+1/2, z'
'-x+1/2, y+1/2, -z+1/2'
'-x, -y, -z'
'x, -y, z-1/2'
'-x+1/2, -y+1/2, -z'
'x+1/2, -y+1/2, z-1/2'

loop_
_atom_site_label
_atom_site_type_symbol
_atom_site_fract_x
_atom_site_fract_y
_atom_site_fract_z
_atom_site_U_iso_or_equiv
_atom_site_adp_type
_atom_site_occupancy
_atom_site_symmetry_multiplicity
_atom_site_calc_flag
_atom_site_refinement_flags
_atom_site_disorder_assembly
_atom_site_disorder_group
Zr1A Zr 0.7357(2) 0.5409(5) 0.15050(15) 0.0412(19) Uani 0.232(6) 1 d P . .
Zr1B Zr 0.74445(7) 0.47893(18) 0.16455(4) 0.0461(7) Uani 0.768(6) 1 d P . .
Cl1 Cl 0.69147(15) 0.56760(14) 0.23353(6) 0.0722(6) Uani 1 1 d . . .
F3 F 1.0534(4) 0.3841(3) 0.00077(15) 0.0951(15) Uani 1 1 d . . .
F4 F 0.6558(4) 0.3133(3) -0.06850(15) 0.0900(14) Uani 1 1 d . . .
F5 F 0.9795(3) 0.4486(4) 0.07936(16) 0.127(2) Uani 1 1 d . . .
N1 N 0.9249(6) 0.5037(6) 0.1746(3) 0.112(3) Uani 1 1 d . . .
N2 N 0.7262(6) 0.3654(5) 0.1897(3) 0.099(2) Uani 1 1 d . . .
N3 N 0.7095(4) 0.4402(4) 0.08386(18) 0.0641(16) Uani 1 1 d . . .
N4 N 0.5277(4) 0.4829(4) 0.1335(2) 0.0671(17) Uani 1 1 d . . .
N5 N 0.5768(4) 0.3879(4) 0.01926(18) 0.0544(14) Uani 1 1 d . . .
F12 F 0.8981(4) 0.3166(3) -0.07269(15) 0.0938(14) Uani 1 1 d . . .
C1 C 1.0153(7) 0.4286(8) 0.1890(4) 0.143(5) Uani 1 1 d . . .
H1A H 0.9725 0.3731 0.1874 0.214 Uiso 1 1 calc R . .
H1B H 1.0565 0.4380 0.2219 0.214 Uiso 1 1 calc R . .
H1C H 1.0739 0.4274 0.1668 0.214 Uiso 1 1 calc R . .
C2 C 0.9890(9) 0.5880(7) 0.1758(4) 0.136(4) Uani 1 1 d . . .
H2A H 0.9320 0.6344 0.1648 0.203 Uiso 1 1 calc R . .
H2B H 1.0497 0.5850 0.1545 0.203 Uiso 1 1 calc R . .
H2C H 1.0276 0.6003 0.2087 0.203 Uiso 1 1 calc R . .
C3 C 0.6737(12) 0.3360(10) 0.2323(5) 0.186(6) Uani 1 1 d . . .
H3A H 0.6375 0.3856 0.2464 0.279 Uiso 1 1 calc R . .
H3B H 0.7366 0.3110 0.2563 0.279 Uiso 1 1 calc R . .
H3C H 0.6125 0.2919 0.2223 0.279 Uiso 1 1 calc R . .
C4 C 0.7663(16) 0.2791(10) 0.1709(6) 0.229(8) Uani 1 1 d . . .
H4A H 0.8057 0.2898 0.1428 0.344 Uiso 1 1 calc R . .
H4B H 0.6966 0.2417 0.1616 0.344 Uiso 1 1 calc R . .
H4C H 0.8223 0.2506 0.1961 0.344 Uiso 1 1 calc R . .
C5 C 0.7742(5) 0.4120(5) 0.0487(2) 0.0589(18) Uani 1 1 d . . .
C6 C 0.8979(5) 0.4138(5) 0.0449(2) 0.070(2) Uani 1 1 d . . .
C7 C 0.9358(6) 0.3819(5) 0.0045(3) 0.070(2) Uani 1 1 d . . .
C8 C 0.8546(6) 0.3466(4) -0.0333(2) 0.0603(18) Uani 1 1 d . . .
C9 C 0.7333(6) 0.3463(4) -0.0312(2) 0.0578(17) Uani 1 1 d . . .
C10 C 0.6923(5) 0.3794(4) 0.0095(2) 0.0507(16) Uani 1 1 d . . .
C11 C 0.5932(5) 0.4240(4) 0.0626(2) 0.0527(17) Uani 1 1 d . . .
C12 C 0.4954(5) 0.4493(4) 0.0890(2) 0.0519(17) Uani 1 1 d . . .
C13 C 0.4391(6) 0.5093(5) 0.1584(3) 0.077(2) Uani 1 1 d . . .
H13 H 0.4610 0.5349 0.1892 0.092 Uiso 1 1 calc R . .
C14 C 0.3192(6) 0.5002(5) 0.1402(3) 0.076(2) Uani 1 1 d . . .
H14 H 0.2599 0.5180 0.1586 0.091 Uiso 1 1 calc R . .
C15 C 0.2874(6) 0.4649(5) 0.0951(3) 0.072(2) Uani 1 1 d . . .
H15 H 0.2054 0.4581 0.0821 0.087 Uiso 1 1 calc R . .
C16 C 0.3758(5) 0.4388(4) 0.0683(2) 0.0601(18) Uani 1 1 d . . .
H16 H 0.3550 0.4148 0.0370 0.072 Uiso 1 1 calc R . .
O1 O 0.7163(5) 0.6173(5) 0.1230(2) 0.098(2) Uani 1 1 d . . .
C17 C 0.7560(13) 0.6319(10) 0.0771(4) 0.160(5) Uani 1 1 d . . .
H17A H 0.8367 0.6073 0.0773 0.192 Uiso 1 1 calc R . .
H17B H 0.7003 0.6047 0.0507 0.192 Uiso 1 1 calc R . .
C18 C 0.7574(16) 0.7202(11) 0.0717(6) 0.203(8) Uani 1 1 d . . .
H18A H 0.7397 0.7365 0.0373 0.243 Uiso 1 1 calc R . .
H18B H 0.8361 0.7446 0.0856 0.243 Uiso 1 1 calc R . .
C19 C 0.6579(17) 0.7532(9) 0.0995(8) 0.246(10) Uani 1 1 d . . .
H19A H 0.6818 0.8091 0.1156 0.295 Uiso 1 1 calc R . .
H19B H 0.5827 0.7623 0.0770 0.295 Uiso 1 1 calc R . .
C20 C 0.6421(10) 0.6922(9) 0.1326(4) 0.127(4) Uani 1 1 d . . .
H20A H 0.5570 0.6752 0.1294 0.152 Uiso 1 1 calc R . .
H20B H 0.6679 0.7147 0.1656 0.152 Uiso 1 1 calc R . .

loop_
_atom_site_aniso_label
_atom_site_aniso_U_11
_atom_site_aniso_U_22
_atom_site_aniso_U_33
_atom_site_aniso_U_23
_atom_site_aniso_U_13
_atom_site_aniso_U_12
Zr1A 0.0404(16) 0.049(4) 0.035(2) 0.002(2) 0.0081(13) -0.0007(15)
Zr1B 0.0326(4) 0.0731(18) 0.0329(5) -0.0057(7) 0.0060(3) 0.0003(5)
Cl1 0.0570(10) 0.1149(17) 0.0476(11) -0.0245(10) 0.0179(8) -0.0110(10)
F3 0.063(2) 0.165(5) 0.063(3) -0.004(3) 0.030(2) 0.025(3)
F4 0.095(3) 0.122(4) 0.055(3) -0.035(3) 0.016(2) -0.009(3)
F5 0.042(2) 0.273(7) 0.067(3) -0.063(4) 0.010(2) 0.002(3)
N1 0.062(4) 0.214(10) 0.067(5) -0.054(5) 0.027(4) -0.037(5)
N2 0.106(5) 0.114(6) 0.078(5) -0.040(5) 0.018(4) -0.024(4)
N3 0.039(3) 0.118(5) 0.036(3) -0.030(3) 0.007(2) -0.006(3)
N4 0.032(3) 0.113(5) 0.058(4) -0.031(3) 0.012(3) -0.005(3)
N5 0.048(3) 0.076(4) 0.038(3) -0.010(3) 0.003(2) -0.002(3)
F12 0.110(3) 0.117(4) 0.063(3) -0.024(3) 0.040(3) 0.010(3)
C1 0.058(5) 0.270(14) 0.105(8) 0.029(8) 0.028(5) 0.041(7)
C2 0.101(7) 0.175(11) 0.133(10) -0.040(8) 0.024(7) -0.044(7)
C3 0.227(15) 0.235(16) 0.118(11) 0.009(10) 0.091(11) -0.002(11)
C4 0.36(2) 0.193(15) 0.150(14) -0.079(12) 0.080(15) 0.007(14)
C5 0.054(4) 0.084(6) 0.039(4) -0.005(3) 0.009(3) 0.011(3)
C6 0.044(4) 0.122(7) 0.043(4) -0.016(4) 0.002(3) 0.013(4)
C7 0.050(4) 0.107(6) 0.057(5) -0.003(4) 0.019(4) 0.022(4)
C8 0.080(5) 0.061(5) 0.045(4) -0.010(3) 0.024(4) 0.011(4)
C9 0.075(5) 0.064(5) 0.032(4) -0.008(3) -0.001(3) 0.002(4)
C10 0.061(4) 0.060(5) 0.030(4) -0.004(3) 0.003(3) 0.002(3)
C11 0.039(3) 0.075(5) 0.043(4) -0.004(4) 0.003(3) -0.001(3)
C12 0.038(3) 0.069(5) 0.048(4) -0.007(3) 0.005(3) -0.005(3)
C13 0.042(4) 0.125(7) 0.067(5) -0.035(4) 0.020(4) -0.009(4)
C14 0.041(4) 0.119(8) 0.072(6) -0.011(5) 0.021(4) -0.009(4)
C15 0.033(3) 0.100(6) 0.082(6) 0.006(5) 0.004(4) -0.007(3)
C16 0.040(3) 0.089(5) 0.049(4) 0.001(4) 0.002(3) -0.005(3)
O1 0.073(4) 0.171(7) 0.053(4) -0.021(4) 0.021(3) 0.012(4)
C17 0.254(16) 0.128(11) 0.118(11) 0.017(8) 0.092(11) 0.020(10)
C18 0.29(2) 0.169(16) 0.185(16) 0.038(12) 0.149(15) 0.058(14)
C19 0.31(2) 0.125(13) 0.33(3) 0.102(16) 0.12(2) 0.063(13)
C20 0.124(8) 0.162(12) 0.100(8) 0.022(8) 0.033(7) 0.009(8)

loop_
_atom_type_symbol
_atom_type_description
_atom_type_scat_dispersion_real
_atom_type_scat_dispersion_imag
_atom_type_scat_source
Zr Zr -2.9673 0.5597 'International Tables Vol C Tables 4.2.6.8 and 6.1.1.4'
N N 0.0061 0.0033 'International Tables Vol C Tables 4.2.6.8 and 6.1.1.4'
C C 0.0033 0.0016 'International Tables Vol C Tables 4.2.6.8 and 6.1.1.4'
H H 0.0000 0.0000 'International Tables Vol C Tables 4.2.6.8 and 6.1.1.4'
Cl Cl 0.1484 0.1585 'International Tables Vol C Tables 4.2.6.8 and 6.1.1.4'
F F 0.0171 0.0103 'International Tables Vol C Tables 4.2.6.8 and 6.1.1.4'
O O 0.0106 0.0060 'International Tables Vol C Tables 4.2.6.8 and 6.1.1.4'

loop_
_geom_angle_atom_site_label_1
_geom_angle_atom_site_label_2
_geom_angle_atom_site_label_3
_geom_angle
_geom_angle_site_symmetry_1
_geom_angle_site_symmetry_3
_geom_angle_publ_flag
Zr1B Zr1A O1 169.1(4) . . ?
Zr1B Zr1A N1 67.3(3) . . ?
O1 Zr1A N1 116.4(4) . . ?
Zr1B Zr1A N3 72.3(3) . . ?
O1 Zr1A N3 96.9(3) . . ?
N1 Zr1A N3 93.9(3) . . ?
Zr1B Zr1A N4 76.9(3) . . ?
O1 Zr1A N4 97.6(3) . . ?
N1 Zr1A N4 143.5(5) . . ?
N3 Zr1A N4 67.89(19) . . ?
Zr1B Zr1A Cl1 79.3(2) . . ?
O1 Zr1A Cl1 109.9(3) . . ?
N1 Zr1A Cl1 94.7(2) . . ?
N3 Zr1A Cl1 144.4(3) . . ?
N4 Zr1A Cl1 85.20(17) . . ?
Zr1B Zr1A C17 143.9(4) . . ?
O1 Zr1A C17 27.9(4) . . ?
N1 Zr1A C17 100.7(4) . . ?
N3 Zr1A C17 74.8(4) . . ?
N4 Zr1A C17 104.2(4) . . ?
Cl1 Zr1A C17 136.7(4) . . ?
Zr1B Zr1A C20 157.3(3) . . ?
O1 Zr1A C20 27.4(3) . . ?
N1 Zr1A C20 129.9(4) . . ?
N3 Zr1A C20 115.6(4) . . ?
N4 Zr1A C20 86.4(3) . . ?
Cl1 Zr1A C20 84.1(3) . . ?
C17 Zr1A C20 55.1(4) . . ?
Zr1A Zr1B N2 168.4(3) . . ?
Zr1A Zr1B N1 85.1(3) . . ?
N2 Zr1B N1 106.4(4) . . ?
Zr1A Zr1B N3 82.6(2) . . ?
N2 Zr1B N3 96.7(3) . . ?
N1 Zr1B N3 101.3(2) . . ?
Zr1A Zr1B O1 6.3(2) . . ?
N2 Zr1B O1 165.6(3) . . ?
N1 Zr1B O1 87.5(3) . . ?
N3 Zr1B O1 76.4(2) . . ?
Zr1A Zr1B N4 79.1(2) . . ?
N2 Zr1B N4 89.7(3) . . ?
N1 Zr1B N4 162.7(3) . . ?
N3 Zr1B N4 69.69(17) . . ?
O1 Zr1B N4 76.1(2) . . ?
Zr1A Zr1B Cl1 76.93(18) . . ?
N2 Zr1B Cl1 99.1(2) . . ?
N1 Zr1B Cl1 98.3(2) . . ?
N3 Zr1B Cl1 150.16(17) . . ?
O1 Zr1B Cl1 82.32(15) . . ?
N4 Zr1B Cl1 85.17(13) . . ?
Zr1A Cl1 Zr1B 23.72(13) . . ?
C2 N1 C1 110.1(8) . . ?
C2 N1 Zr1B 129.6(7) . . ?
C1 N1 Zr1B 119.9(7) . . ?
C2 N1 Zr1A 103.1(7) . . ?
C1 N1 Zr1A 146.8(7) . . ?
Zr1B N1 Zr1A 27.57(16) . . ?
C3 N2 C4 101.2(10) . . ?
C3 N2 Zr1B 131.1(7) . . ?
C4 N2 Zr1B 127.8(7) . . ?
C11 N3 C5 102.0(5) . . ?
C11 N3 Zr1B 118.4(4) . . ?
C5 N3 Zr1B 138.4(4) . . ?
C11 N3 Zr1A 116.5(4) . . ?
C5 N3 Zr1A 137.6(4) . . ?
Zr1B N3 Zr1A 25.07(14) . . ?
C12 N4 C13 118.1(5) . . ?
C12 N4 Zr1B 115.3(3) . . ?
C13 N4 Zr1B 126.3(5) . . ?
C12 N4 Zr1A 115.2(4) . . ?
C13 N4 Zr1A 122.7(4) . . ?
Zr1B N4 Zr1A 23.94(13) . . ?
C11 N5 C10 102.7(5) . . ?
N1 C1 H1A 109.5 . . ?
N1 C1 H1B 109.5 . . ?
H1A C1 H1B 109.5 . . ?
N1 C1 H1C 109.5 . . ?
H1A C1 H1C 109.5 . . ?
H1B C1 H1C 109.5 . . ?
N1 C2 H2A 109.5 . . ?
N1 C2 H2B 109.5 . . ?
H2A C2 H2B 109.5 . . ?
N1 C2 H2C 109.5 . . ?
H2A C2 H2C 109.5 . . ?
H2B C2 H2C 109.5 . . ?
N2 C3 H3A 109.5 . . ?
N2 C3 H3B 109.5 . . ?
H3A C3 H3B 109.5 . . ?
N2 C3 H3C 109.5 . . ?
H3A C3 H3C 109.5 . . ?
H3B C3 H3C 109.5 . . ?
N2 C4 H4A 109.5 . . ?
N2 C4 H4B 109.5 . . ?
H4A C4 H4B 109.5 . . ?
N2 C4 H4C 109.5 . . ?
H4A C4 H4C 109.5 . . ?
H4B C4 H4C 109.5 . . ?
N3 C5 C10 108.1(5) . . ?
N3 C5 C6 133.0(6) . . ?
C10 C5 C6 118.8(6) . . ?
F5 C6 C7 118.2(6) . . ?
F5 C6 C5 122.0(6) . . ?
C7 C6 C5 119.7(6) . . ?
F3 C7 C6 119.8(7) . . ?
F3 C7 C8 119.3(6) . . ?
C6 C7 C8 121.0(6) . . ?
F12 C8 C9 121.3(7) . . ?
F12 C8 C7 118.0(6) . . ?
C9 C8 C7 120.6(6) . . ?
F4 C9 C8 119.8(6) . . ?
F4 C9 C10 120.8(6) . . ?
C8 C9 C10 119.4(6) . . ?
N5 C10 C9 129.9(6) . . ?
N5 C10 C5 109.7(5) . . ?
C9 C10 C5 120.4(6) . . ?
N5 C11 N3 117.5(5) . . ?
N5 C11 C12 124.2(5) . . ?
N3 C11 C12 118.3(5) . . ?
N4 C12 C16 122.3(5) . . ?
N4 C12 C11 116.7(5) . . ?
C16 C12 C11 121.0(6) . . ?
N4 C13 C14 122.5(7) . . ?
N4 C13 H13 118.7 . . ?
C14 C13 H13 118.7 . . ?
C15 C14 C13 118.8(6) . . ?
C15 C14 H14 120.6 . . ?
C13 C14 H14 120.6 . . ?
C14 C15 C16 120.2(6) . . ?
C14 C15 H15 119.9 . . ?
C16 C15 H15 119.9 . . ?
C12 C16 C15 118.0(6) . . ?
C12 C16 H16 121.0 . . ?
C15 C16 H16 121.0 . . ?
Zr1A O1 C17 125.2(8) . . ?
Zr1A O1 C20 126.6(6) . . ?
C17 O1 C20 107.9(9) . . ?
Zr1A O1 Zr1B 4.63(16) . . ?
C17 O1 Zr1B 122.0(7) . . ?
C20 O1 Zr1B 129.2(6) . . ?
C18 C17 O1 105.4(11) . . ?
C18 C17 Zr1A 130.2(10) . . ?
O1 C17 Zr1A 27.0(5) . . ?
C18 C17 H17A 110.7 . . ?
O1 C17 H17A 110.7 . . ?
Zr1A C17 H17A 89.3 . . ?
C18 C17 H17B 110.7 . . ?
O1 C17 H17B 110.7 . . ?
Zr1A C17 H17B 104.5 . . ?
H17A C17 H17B 108.8 . . ?
C17 C18 C19 104.2(12) . . ?
C17 C18 H18A 110.9 . . ?
C19 C18 H18A 110.9 . . ?
C17 C18 H18B 110.9 . . ?
C19 C18 H18B 110.9 . . ?
H18A C18 H18B 108.9 . . ?
C20 C19 C18 107.7(12) . . ?
C20 C19 H19A 110.2 . . ?
C18 C19 H19A 110.2 . . ?
C20 C19 H19B 110.2 . . ?
C18 C19 H19B 110.2 . . ?
H19A C19 H19B 108.5 . . ?
C19 C20 O1 105.9(11) . . ?
C19 C20 Zr1A 131.8(11) . . ?
O1 C20 Zr1A 26.0(4) . . ?
C19 C20 H20A 110.5 . . ?
O1 C20 H20A 110.5 . . ?
Zr1A C20 H20A 98.3 . . ?
C19 C20 H20B 110.5 . . ?
O1 C20 H20B 110.5 . . ?
Zr1A C20 H20B 94.6 . . ?
H20A C20 H20B 108.7 . . ?

loop_
_geom_bond_atom_site_label_1
_geom_bond_atom_site_label_2
_geom_bond_distance
_geom_bond_site_symmetry_2
_geom_bond_publ_flag
Zr1A Zr1B 1.022(6) . ?
Zr1A O1 1.391(13) . ?
Zr1A N1 2.199(9) . ?
Zr1A N3 2.391(6) . ?
Zr1A N4 2.473(6) . ?
Zr1A Cl1 2.474(3) . ?
Zr1A C17 2.508(14) . ?
Zr1A C20 2.550(15) . ?
Zr1B N2 1.890(9) . ?
Zr1B N1 2.036(6) . ?
Zr1B N3 2.297(5) . ?
Zr1B O1 2.402(10) . ?
Zr1B N4 2.452(5) . ?
Zr1B Cl1 2.496(2) . ?
F3 C7 1.341(7) . ?
F4 C9 1.343(7) . ?
F5 C6 1.329(7) . ?
N1 C2 1.471(11) . ?
N1 C1 1.541(12) . ?
N2 C3 1.475(12) . ?
N2 C4 1.510(13) . ?
N3 C11 1.370(7) . ?
N3 C5 1.376(7) . ?
N4 C12 1.339(8) . ?
N4 C13 1.358(7) . ?
N5 C11 1.312(7) . ?
N5 C10 1.372(7) . ?
F12 C8 1.350(7) . ?
C1 H1A 0.9700 . ?
C1 H1B 0.9700 . ?
C1 H1C 0.9700 . ?
C2 H2A 0.9700 . ?
C2 H2B 0.9700 . ?
C2 H2C 0.9700 . ?
C3 H3A 0.9700 . ?
C3 H3B 0.9700 . ?
C3 H3C 0.9700 . ?
C4 H4A 0.9700 . ?
C4 H4B 0.9700 . ?
C4 H4C 0.9700 . ?
C5 C10 1.404(8) . ?
C5 C6 1.409(8) . ?
C6 C7 1.354(9) . ?
C7 C8 1.388(10) . ?
C8 C9 1.371(9) . ?
C9 C10 1.385(8) . ?
C11 C12 1.465(8) . ?
C12 C16 1.385(8) . ?
C13 C14 1.369(9) . ?
C13 H13 0.9400 . ?
C14 C15 1.364(10) . ?
C14 H14 0.9400 . ?
C15 C16 1.390(9) . ?
C15 H15 0.9400 . ?
C16 H16 0.9400 . ?
O1 C17 1.434(11) . ?
O1 C20 1.463(12) . ?
C17 C18 1.355(15) . ?
C17 H17A 0.9800 . ?
C17 H17B 0.9800 . ?
C18 C19 1.541(17) . ?
C18 H18A 0.9800 . ?
C18 H18B 0.9800 . ?
C19 C20 1.341(15) . ?
C19 H19A 0.9800 . ?
C19 H19B 0.9800 . ?
C20 H20A 0.9800 . ?
C20 H20B 0.9800 . ?
